data_2232176
loop_
_publ_author_name
'Rodrigues, Vinola Z.'
'Foro, Sabine'
'Gowda, B. Thimme'

_publ_section_title
;
 4-Chloro-<i>N</i>-(2,5-dimethylphenyl)-2-methylbenzenesulfonamide
;
_journal_coeditor_code BT5662
_journal_issue 11
_journal_name_full 'Acta Crystallographica Section E'
_journal_page_first o2891
_journal_paper_doi 10.1107/S1600536811040876
_journal_volume 67
_journal_year 2011
_chemical_formula_iupac 'C15 H16 Cl N O2 S'
_chemical_formula_moiety 'C15 H16 Cl N O2 S'
_chemical_formula_sum 'C15 H16 Cl N O2 S'
_chemical_formula_weight 309.80
_chemical_name_systematic
;
4-Chloro-<i>N</i>-(2,5-dimethylphenyl)-2-methylbenzenesulfonamide
;
_space_group_IT_number 2
_symmetry_cell_setting triclinic
_symmetry_space_group_name_Hall '-P 1'
_symmetry_space_group_name_H-M 'P -1'
_atom_sites_solution_hydrogens geom
_atom_sites_solution_primary direct
_atom_sites_solution_secondary difmap
_audit_creation_method SHELXL-97
_cell_angle_alpha 96.404(9)
_cell_angle_beta 95.279(9)
_cell_angle_gamma 103.390(10)
_cell_formula_units_Z 6
_cell_length_a 10.0920(10)
_cell_length_b 12.5850(10)
_cell_length_c 18.523(2)
_cell_measurement_reflns_used 2462
_cell_measurement_temperature 293(2)
_cell_measurement_theta_max 27.93
_cell_measurement_theta_min 2.57
_cell_volume 2257.4(4)
_computing_cell_refinement
;
CrysAlis RED (Oxford Diffraction, 2009)
;
_computing_data_collection
;
CrysAlis CCD (Oxford Diffraction, 2009)
;
_computing_data_reduction
;
CrysAlis RED (Oxford Diffraction, 2009)
;
_computing_molecular_graphics 'PLATON (Spek, 2009)'
_computing_publication_material 'SHELXL97 (Sheldrick, 2008)'
_computing_structure_refinement 'SHELXL97 (Sheldrick, 2008)'
_computing_structure_solution 'SHELXS97 (Sheldrick, 2008)'
_diffrn_ambient_temperature 293(2)
_diffrn_measured_fraction_theta_full 0.993
_diffrn_measured_fraction_theta_max 0.993
_diffrn_measurement_device_type
;
Oxford Diffraction Xcalibur diffractometer
with a Sapphire CCD detector
;
_diffrn_measurement_method
;
Rotation method data acquisition using \w
;
_diffrn_radiation_monochromator graphite
_diffrn_radiation_source 'fine-focus sealed tube'
_diffrn_radiation_type MoK\a
_diffrn_radiation_wavelength 0.71073
_diffrn_reflns_av_R_equivalents 0.0333
_diffrn_reflns_av_sigmaI/netI 0.0813
_diffrn_reflns_limit_h_max 11
_diffrn_reflns_limit_h_min -12
_diffrn_reflns_limit_k_max 15
_diffrn_reflns_limit_k_min -15
_diffrn_reflns_limit_l_max 22
_diffrn_reflns_limit_l_min -21
_diffrn_reflns_number 15326
_diffrn_reflns_theta_full 25.35
_diffrn_reflns_theta_max 25.35
_diffrn_reflns_theta_min 2.58
_diffrn_standards_decay_% 0
_diffrn_standards_number 0
_exptl_absorpt_coefficient_mu 0.393
_exptl_absorpt_correction_T_max 0.9256
_exptl_absorpt_correction_T_min 0.8400
_exptl_absorpt_correction_type multi-scan
_exptl_absorpt_process_details
;
(CrysAlis RED; Oxford Diffraction, 2009)
;
_exptl_crystal_colour colourless
_exptl_crystal_density_diffrn 1.367
_exptl_crystal_density_method 'not measured'
_exptl_crystal_description prism
_exptl_crystal_F_000 972
_exptl_crystal_size_max 0.46
_exptl_crystal_size_mid 0.28
_exptl_crystal_size_min 0.20
_refine_diff_density_max 0.297
_refine_diff_density_min -0.273
_refine_ls_extinction_method none
_refine_ls_goodness_of_fit_ref 1.016
_refine_ls_hydrogen_treatment mixed
_refine_ls_matrix_type full
_refine_ls_number_parameters 559
_refine_ls_number_reflns 8214
_refine_ls_number_restraints 3
_refine_ls_restrained_S_all 1.016
_refine_ls_R_factor_all 0.1608
_refine_ls_R_factor_gt 0.0703
_refine_ls_shift/su_max 0.009
_refine_ls_shift/su_mean 0.000
_refine_ls_structure_factor_coef Fsqd
_refine_ls_weighting_details 'calc w=1/[\s^2^(Fo^2^)+(0.0494P)^2^+1.3294P] where P=(Fo^2^+2Fc^2^)/3'
_refine_ls_weighting_scheme calc
_refine_ls_wR_factor_gt 0.1220
_refine_ls_wR_factor_ref 0.1517
_reflns_number_gt 3972
_reflns_number_total 8214
_reflns_threshold_expression I>2\s(I)
_cod_data_source_file bt5662.cif
_cod_data_source_block I
_cod_database_code 2232176
_cod_database_fobs_code 2232176

loop_
_symmetry_equiv_pos_as_xyz
'x, y, z'
'-x, -y, -z'

loop_
_atom_site_type_symbol
_atom_site_label
_atom_site_fract_x
_atom_site_fract_y
_atom_site_fract_z
_atom_site_U_iso_or_equiv
_atom_site_adp_type
_atom_site_calc_flag
_atom_site_refinement_flags
_atom_site_occupancy
_atom_site_symmetry_multiplicity
C C1 -0.0123(4) 0.2933(3) 0.5886(2) 0.0407(10) Uani d . 1 1
C C2 0.0466(4) 0.2210(3) 0.6259(2) 0.0461(11) Uani d . 1 1
C C3 0.0252(5) 0.2188(4) 0.6986(2) 0.0566(13) Uani d . 1 1
H H3 0.0625 0.1719 0.7252 0.068 Uiso calc R 1 1
C C4 -0.0491(5) 0.2832(4) 0.7326(2) 0.0553(12) Uani d . 1 1
C C5 -0.1070(4) 0.3535(4) 0.6960(2) 0.0560(12) Uani d . 1 1
H H5 -0.1581 0.3967 0.7193 0.067 Uiso calc R 1 1
C C6 -0.0872(4) 0.3583(3) 0.6240(2) 0.0480(11) Uani d . 1 1
H H6 -0.1246 0.4061 0.5984 0.058 Uiso calc R 1 1
C C7 0.2848(4) 0.4026(3) 0.5328(2) 0.0376(10) Uani d . 1 1
C C8 0.3452(4) 0.4446(3) 0.6042(2) 0.0423(10) Uani d . 1 1
C C9 0.4730(5) 0.4273(4) 0.6240(3) 0.0597(13) Uani d . 1 1
H H9 0.5167 0.4541 0.6712 0.072 Uiso calc R 1 1
C C10 0.5370(5) 0.3716(4) 0.5761(3) 0.0615(14) Uani d . 1 1
H H10 0.6226 0.3610 0.5917 0.074 Uiso calc R 1 1
C C11 0.4779(4) 0.3307(3) 0.5051(3) 0.0488(12) Uani d . 1 1
C C12 0.3515(4) 0.3489(3) 0.4846(2) 0.0447(11) Uani d . 1 1
H H12 0.3099 0.3242 0.4368 0.054 Uiso calc R 1 1
C C13 0.1285(5) 0.1461(4) 0.5926(2) 0.0674(14) Uani d . 1 1
H H13A 0.2020 0.1888 0.5708 0.081 Uiso calc R 1 1
H H13B 0.0699 0.0913 0.5558 0.081 Uiso calc R 1 1
H H13C 0.1657 0.1105 0.6301 0.081 Uiso calc R 1 1
C C14 0.2770(5) 0.5061(4) 0.6585(2) 0.0593(13) Uani d . 1 1
H H14A 0.2060 0.4546 0.6765 0.071 Uiso calc R 1 1
H H14B 0.2378 0.5577 0.6348 0.071 Uiso calc R 1 1
H H14C 0.3440 0.5450 0.6986 0.071 Uiso calc R 1 1
C C15 0.5475(5) 0.2713(4) 0.4519(3) 0.0728(15) Uani d . 1 1
H H15A 0.5239 0.1939 0.4559 0.087 Uiso calc R 1 1
H H15B 0.6451 0.2994 0.4626 0.087 Uiso calc R 1 1
H H15C 0.5183 0.2823 0.4031 0.087 Uiso calc R 1 1
N N1 0.1526(3) 0.4174(3) 0.50559(18) 0.0403(9) Uani d D 1 1
H H1N 0.144(4) 0.4799(19) 0.521(2) 0.048 Uiso d D 1 1
O O1 0.0410(3) 0.2220(2) 0.45847(14) 0.0520(8) Uani d . 1 1
O O2 -0.0926(3) 0.3631(2) 0.46950(14) 0.0524(8) Uani d . 1 1
Cl Cl1 -0.07089(16) 0.27621(13) 0.82370(7) 0.0921(5) Uani d . 1 1
S S1 0.01622(11) 0.31764(9) 0.49840(6) 0.0425(3) Uani d . 1 1
C C16 0.3635(4) 0.3662(3) 0.0733(2) 0.0485(11) Uani d . 1 1
C C17 0.2916(5) 0.4364(4) 0.0417(3) 0.0539(12) Uani d . 1 1
C C18 0.2890(5) 0.4350(4) -0.0334(3) 0.0619(13) Uani d . 1 1
H H18 0.2425 0.4800 -0.0565 0.074 Uiso calc R 1 1
C C19 0.3527(5) 0.3695(4) -0.0741(3) 0.0624(14) Uani d . 1 1
C C20 0.4236(5) 0.3014(4) -0.0430(3) 0.0666(14) Uani d . 1 1
H H20 0.4674 0.2575 -0.0712 0.080 Uiso calc R 1 1
C C21 0.4270(5) 0.3009(4) 0.0307(3) 0.0589(13) Uani d . 1 1
H H21 0.4737 0.2552 0.0529 0.071 Uiso calc R 1 1
C C22 0.1020(5) 0.2799(3) 0.1666(2) 0.0422(11) Uani d . 1 1
C C23 0.0532(5) 0.3311(4) 0.2257(2) 0.0552(12) Uani d . 1 1
C C24 -0.0736(6) 0.3542(4) 0.2122(3) 0.0674(14) Uani d . 1 1
H H24 -0.1071 0.3916 0.2498 0.081 Uiso calc R 1 1
C C25 -0.1512(5) 0.3234(4) 0.1452(3) 0.0686(15) Uani d . 1 1
H H25 -0.2360 0.3405 0.1384 0.082 Uiso calc R 1 1
C C26 -0.1064(5) 0.2677(4) 0.0878(3) 0.0540(12) Uani d . 1 1
C C27 0.0213(4) 0.2478(3) 0.1001(2) 0.0460(11) Uani d . 1 1
H H27 0.0546 0.2112 0.0621 0.055 Uiso calc R 1 1
C C28 0.2215(5) 0.5137(4) 0.0837(3) 0.0690(14) Uani d . 1 1
H H28A 0.2897 0.5729 0.1127 0.083 Uiso calc R 1 1
H H28B 0.1639 0.4739 0.1152 0.083 Uiso calc R 1 1
H H28C 0.1667 0.5433 0.0498 0.083 Uiso calc R 1 1
C C29 0.1305(6) 0.3550(4) 0.3019(2) 0.0848(17) Uani d . 1 1
H H29A 0.2103 0.4145 0.3037 0.102 Uiso calc R 1 1
H H29B 0.1579 0.2904 0.3140 0.102 Uiso calc R 1 1
H H29C 0.0721 0.3752 0.3364 0.102 Uiso calc R 1 1
C C30 -0.1940(5) 0.2269(4) 0.0156(3) 0.0870(17) Uani d . 1 1
H H30A -0.2607 0.2696 0.0095 0.104 Uiso calc R 1 1
H H30B -0.2402 0.1508 0.0143 0.104 Uiso calc R 1 1
H H30C -0.1372 0.2341 -0.0233 0.104 Uiso calc R 1 1
N N2 0.2349(4) 0.2574(3) 0.1770(2) 0.0513(10) Uani d D 1 1
H H2N 0.234(4) 0.194(2) 0.154(2) 0.062 Uiso d D 1 1
O O3 0.4835(3) 0.3029(3) 0.18490(17) 0.0732(10) Uani d . 1 1
O O4 0.3632(3) 0.4515(2) 0.20869(16) 0.0652(9) Uani d . 1 1
Cl Cl2 0.34232(18) 0.37183(14) -0.16790(8) 0.1049(6) Uani d . 1 1
S S2 0.37014(13) 0.35082(10) 0.16747(7) 0.0552(3) Uani d . 1 1
C C31 0.3574(4) 0.9718(3) 0.2561(2) 0.0466(11) Uani d . 1 1
C C32 0.4113(4) 0.8992(3) 0.2958(3) 0.0499(11) Uani d . 1 1
C C33 0.3868(5) 0.8999(4) 0.3684(3) 0.0578(13) Uani d . 1 1
H H33 0.4217 0.8533 0.3963 0.069 Uiso calc R 1 1
C C34 0.3134(5) 0.9665(4) 0.4000(2) 0.0556(12) Uani d . 1 1
C C35 0.2603(4) 1.0378(4) 0.3613(3) 0.0577(13) Uani d . 1 1
H H35 0.2103 1.0833 0.3831 0.069 Uiso calc R 1 1
C C36 0.2835(4) 1.0395(4) 0.2897(3) 0.0523(12) Uani d . 1 1
H H36 0.2488 1.0872 0.2628 0.063 Uiso calc R 1 1
C C37 0.6611(4) 1.0536(3) 0.1809(2) 0.0452(11) Uani d . 1 1
C C38 0.7413(5) 1.0907(4) 0.2480(3) 0.0535(12) Uani d . 1 1
C C39 0.8690(5) 1.0663(4) 0.2551(3) 0.0646(14) Uani d . 1 1
H H39 0.9254 1.0886 0.2994 0.077 Uiso calc R 1 1
C C40 0.9140(5) 1.0096(4) 0.1979(3) 0.0672(14) Uani d . 1 1
H H40 1.0003 0.9952 0.2046 0.081 Uiso calc R 1 1
C C41 0.8352(5) 0.9738(4) 0.1316(3) 0.0556(12) Uani d . 1 1
C C42 0.7077(5) 0.9977(3) 0.1245(2) 0.0510(12) Uani d . 1 1
H H42 0.6517 0.9751 0.0801 0.061 Uiso calc R 1 1
C C43 0.4919(5) 0.8212(4) 0.2650(3) 0.0727(15) Uani d . 1 1
H H43A 0.5670 0.8616 0.2432 0.087 Uiso calc R 1 1
H H43B 0.4331 0.7658 0.2286 0.087 Uiso calc R 1 1
H H43C 0.5267 0.7865 0.3037 0.087 Uiso calc R 1 1
C C44 0.6944(5) 1.1544(4) 0.3089(3) 0.0778(16) Uani d . 1 1
H H44A 0.6163 1.1084 0.3253 0.093 Uiso calc R 1 1
H H44B 0.6695 1.2174 0.2920 0.093 Uiso calc R 1 1
H H44C 0.7672 1.1786 0.3486 0.093 Uiso calc R 1 1
C C45 0.8884(5) 0.9164(4) 0.0695(3) 0.0869(17) Uani d . 1 1
H H45A 0.8625 0.8382 0.0704 0.104 Uiso calc R 1 1
H H45B 0.9866 0.9410 0.0744 0.104 Uiso calc R 1 1
H H45C 0.8502 0.9331 0.0240 0.104 Uiso calc R 1 1
N N3 0.5293(4) 1.0778(3) 0.1664(2) 0.0514(10) Uani d D 1 1
H H3N 0.520(4) 1.143(2) 0.179(2) 0.062 Uiso d D 1 1
O O5 0.3991(3) 0.8852(2) 0.12759(15) 0.0589(8) Uani d . 1 1
O O6 0.2813(3) 1.0368(2) 0.13558(15) 0.0607(9) Uani d . 1 1
Cl Cl3 0.28700(16) 0.96295(12) 0.49092(7) 0.0862(5) Uani d . 1 1
S S3 0.38552(12) 0.98711(10) 0.16454(6) 0.0506(3) Uani d . 1 1

loop_
_atom_site_aniso_label
_atom_site_aniso_U_11
_atom_site_aniso_U_22
_atom_site_aniso_U_33
_atom_site_aniso_U_12
_atom_site_aniso_U_13
_atom_site_aniso_U_23
C1 0.035(3) 0.044(3) 0.044(3) 0.012(2) 0.0019(19) 0.005(2)
C2 0.050(3) 0.044(3) 0.048(3) 0.017(2) 0.008(2) 0.009(2)
C3 0.071(3) 0.054(3) 0.052(3) 0.022(3) 0.009(3) 0.020(2)
C4 0.062(3) 0.058(3) 0.044(3) 0.009(3) 0.013(2) 0.008(2)
C5 0.054(3) 0.066(3) 0.053(3) 0.020(3) 0.017(2) 0.006(3)
C6 0.043(3) 0.053(3) 0.053(3) 0.019(2) 0.005(2) 0.013(2)
C7 0.033(2) 0.038(2) 0.044(3) 0.011(2) 0.000(2) 0.013(2)
C8 0.044(3) 0.040(3) 0.040(3) 0.008(2) -0.003(2) 0.007(2)
C9 0.050(3) 0.067(3) 0.057(3) 0.012(3) -0.014(2) 0.008(3)
C10 0.041(3) 0.062(3) 0.082(4) 0.018(3) -0.009(3) 0.011(3)
C11 0.035(3) 0.046(3) 0.069(3) 0.014(2) 0.012(2) 0.010(2)
C12 0.043(3) 0.045(3) 0.045(3) 0.009(2) 0.002(2) 0.009(2)
C13 0.090(4) 0.068(3) 0.062(3) 0.046(3) 0.017(3) 0.021(3)
C14 0.069(3) 0.065(3) 0.039(3) 0.014(3) -0.002(2) 0.002(2)
C15 0.046(3) 0.072(4) 0.104(4) 0.022(3) 0.018(3) 0.004(3)
N1 0.041(2) 0.045(2) 0.039(2) 0.0186(19) 0.0004(16) 0.0073(18)
O1 0.056(2) 0.0540(19) 0.0438(18) 0.0178(15) -0.0007(14) -0.0040(15)
O2 0.0422(18) 0.067(2) 0.0496(18) 0.0214(15) -0.0093(14) 0.0090(15)
Cl1 0.1239(13) 0.1087(12) 0.0533(8) 0.0349(10) 0.0333(8) 0.0205(8)
S1 0.0377(7) 0.0523(7) 0.0378(6) 0.0151(6) -0.0031(5) 0.0058(5)
C16 0.045(3) 0.038(3) 0.058(3) 0.007(2) 0.001(2) 0.002(2)
C17 0.059(3) 0.043(3) 0.062(3) 0.013(2) 0.013(2) 0.009(2)
C18 0.071(4) 0.060(3) 0.061(3) 0.020(3) 0.010(3) 0.022(3)
C19 0.070(4) 0.057(3) 0.055(3) 0.001(3) 0.018(3) 0.008(3)
C20 0.066(4) 0.058(3) 0.075(4) 0.016(3) 0.017(3) -0.005(3)
C21 0.051(3) 0.052(3) 0.072(4) 0.014(2) 0.002(3) 0.001(3)
C22 0.057(3) 0.033(2) 0.034(3) 0.006(2) 0.002(2) 0.0055(19)
C23 0.073(4) 0.050(3) 0.041(3) 0.010(3) 0.011(2) 0.009(2)
C24 0.079(4) 0.059(3) 0.066(4) 0.015(3) 0.031(3) 0.003(3)
C25 0.052(3) 0.066(4) 0.093(4) 0.018(3) 0.014(3) 0.020(3)
C26 0.056(3) 0.052(3) 0.053(3) 0.009(3) 0.002(3) 0.016(2)
C27 0.057(3) 0.042(3) 0.042(3) 0.015(2) 0.008(2) 0.008(2)
C28 0.096(4) 0.055(3) 0.070(3) 0.039(3) 0.019(3) 0.021(3)
C29 0.124(5) 0.085(4) 0.037(3) 0.010(3) 0.013(3) 0.004(3)
C30 0.079(4) 0.093(4) 0.083(4) 0.018(3) -0.022(3) 0.020(3)
N2 0.055(3) 0.049(2) 0.050(2) 0.018(2) -0.0057(19) 0.0043(19)
O3 0.060(2) 0.072(2) 0.085(3) 0.0257(18) -0.0225(18) 0.0059(18)
O4 0.079(2) 0.051(2) 0.056(2) 0.0091(17) -0.0065(17) -0.0084(16)
Cl2 0.1287(14) 0.1233(14) 0.0642(10) 0.0251(11) 0.0289(9) 0.0179(9)
S2 0.0559(8) 0.0495(8) 0.0555(8) 0.0125(6) -0.0096(6) 0.0016(6)
C31 0.043(3) 0.047(3) 0.048(3) 0.013(2) -0.003(2) 0.002(2)
C32 0.047(3) 0.044(3) 0.061(3) 0.015(2) 0.004(2) 0.008(2)
C33 0.066(3) 0.053(3) 0.059(3) 0.019(3) 0.006(3) 0.015(3)
C34 0.062(3) 0.053(3) 0.049(3) 0.011(3) 0.006(2) 0.001(2)
C35 0.059(3) 0.057(3) 0.058(3) 0.021(3) 0.007(3) -0.001(3)
C36 0.044(3) 0.055(3) 0.059(3) 0.021(2) -0.004(2) 0.005(2)
C37 0.043(3) 0.040(3) 0.052(3) 0.008(2) 0.001(2) 0.013(2)
C38 0.058(3) 0.043(3) 0.057(3) 0.008(2) 0.005(3) 0.008(2)
C39 0.058(4) 0.060(3) 0.066(4) 0.001(3) -0.018(3) 0.017(3)
C40 0.051(3) 0.058(3) 0.097(5) 0.014(3) 0.009(3) 0.025(3)
C41 0.053(3) 0.043(3) 0.072(4) 0.009(2) 0.016(3) 0.012(3)
C42 0.052(3) 0.051(3) 0.050(3) 0.010(2) 0.006(2) 0.009(2)
C43 0.093(4) 0.073(4) 0.070(4) 0.050(3) 0.016(3) 0.021(3)
C44 0.090(4) 0.073(4) 0.058(3) 0.008(3) -0.006(3) -0.006(3)
C45 0.076(4) 0.083(4) 0.109(5) 0.023(3) 0.041(3) 0.010(3)
N3 0.057(3) 0.043(2) 0.056(2) 0.017(2) 0.0031(19) 0.006(2)
O5 0.063(2) 0.053(2) 0.057(2) 0.0182(16) -0.0022(15) -0.0088(16)
O6 0.054(2) 0.074(2) 0.056(2) 0.0311(17) -0.0115(15) 0.0013(16)
Cl3 0.1112(12) 0.0974(11) 0.0588(9) 0.0387(9) 0.0215(8) 0.0111(8)
S3 0.0490(8) 0.0533(8) 0.0484(7) 0.0170(6) -0.0040(6) 0.0006(6)

loop_
_atom_type_symbol
_atom_type_description
_atom_type_scat_dispersion_real
_atom_type_scat_dispersion_imag
_atom_type_scat_source
C C 0.0033 0.0016 'International Tables Vol C Tables 4.2.6.8 and 6.1.1.4'
H H 0.0000 0.0000 'International Tables Vol C Tables 4.2.6.8 and 6.1.1.4'
N N 0.0061 0.0033 'International Tables Vol C Tables 4.2.6.8 and 6.1.1.4'
O O 0.0106 0.0060 'International Tables Vol C Tables 4.2.6.8 and 6.1.1.4'
Cl Cl 0.1484 0.1585 'International Tables Vol C Tables 4.2.6.8 and 6.1.1.4'
S S 0.1246 0.1234 'International Tables Vol C Tables 4.2.6.8 and 6.1.1.4'

loop_
_geom_angle_atom_site_label_1
_geom_angle_atom_site_label_2
_geom_angle_atom_site_label_3
_geom_angle
C6 C1 C2 120.7(4)
C6 C1 S1 115.8(3)
C2 C1 S1 123.3(3)
C3 C2 C1 116.4(4)
C3 C2 C13 118.5(4)
C1 C2 C13 125.0(4)
C4 C3 C2 122.1(4)
C4 C3 H3 118.9
C2 C3 H3 118.9
C3 C4 C5 121.5(4)
C3 C4 Cl1 119.4(4)
C5 C4 Cl1 119.1(4)
C6 C5 C4 118.0(4)
C6 C5 H5 121.0
C4 C5 H5 121.0
C5 C6 C1 121.4(4)
C5 C6 H6 119.3
C1 C6 H6 119.3
C12 C7 C8 121.2(4)
C12 C7 N1 117.3(4)
C8 C7 N1 121.5(4)
C9 C8 C7 116.6(4)
C9 C8 C14 120.5(4)
C7 C8 C14 123.0(4)
C10 C9 C8 121.7(4)
C10 C9 H9 119.2
C8 C9 H9 119.2
C9 C10 C11 121.9(4)
C9 C10 H10 119.1
C11 C10 H10 119.1
C12 C11 C10 116.9(4)
C12 C11 C15 120.8(4)
C10 C11 C15 122.4(4)
C11 C12 C7 121.8(4)
C11 C12 H12 119.1
C7 C12 H12 119.1
C2 C13 H13A 109.5
C2 C13 H13B 109.5
H13A C13 H13B 109.5
C2 C13 H13C 109.5
H13A C13 H13C 109.5
H13B C13 H13C 109.5
C8 C14 H14A 109.5
C8 C14 H14B 109.5
H14A C14 H14B 109.5
C8 C14 H14C 109.5
H14A C14 H14C 109.5
H14B C14 H14C 109.5
C11 C15 H15A 109.5
C11 C15 H15B 109.5
H15A C15 H15B 109.5
C11 C15 H15C 109.5
H15A C15 H15C 109.5
H15B C15 H15C 109.5
C7 N1 S1 120.8(3)
C7 N1 H1N 111(3)
S1 N1 H1N 116(3)
O1 S1 O2 118.96(17)
O1 S1 N1 108.79(17)
O2 S1 N1 104.42(17)
O1 S1 C1 109.92(18)
O2 S1 C1 107.45(18)
N1 S1 C1 106.54(18)
C21 C16 C17 120.7(4)
C21 C16 S2 116.5(4)
C17 C16 S2 122.8(4)
C18 C17 C16 116.2(4)
C18 C17 C28 118.8(4)
C16 C17 C28 125.0(4)
C19 C18 C17 121.8(5)
C19 C18 H18 119.1
C17 C18 H18 119.1
C18 C19 C20 121.9(5)
C18 C19 Cl2 118.7(4)
C20 C19 Cl2 119.4(4)
C21 C20 C19 117.3(5)
C21 C20 H20 121.3
C19 C20 H20 121.3
C20 C21 C16 122.0(5)
C20 C21 H21 119.0
C16 C21 H21 119.0
C27 C22 C23 120.2(4)
C27 C22 N2 120.7(4)
C23 C22 N2 119.0(4)
C24 C23 C22 116.8(4)
C24 C23 C29 121.0(5)
C22 C23 C29 122.1(5)
C25 C24 C23 121.9(5)
C25 C24 H24 119.0
C23 C24 H24 119.0
C24 C25 C26 121.4(5)
C24 C25 H25 119.3
C26 C25 H25 119.3
C27 C26 C25 117.0(5)
C27 C26 C30 121.0(5)
C25 C26 C30 122.0(5)
C26 C27 C22 122.6(4)
C26 C27 H27 118.7
C22 C27 H27 118.7
C17 C28 H28A 109.5
C17 C28 H28B 109.5
H28A C28 H28B 109.5
C17 C28 H28C 109.5
H28A C28 H28C 109.5
H28B C28 H28C 109.5
C23 C29 H29A 109.5
C23 C29 H29B 109.5
H29A C29 H29B 109.5
C23 C29 H29C 109.5
H29A C29 H29C 109.5
H29B C29 H29C 109.5
C26 C30 H30A 109.5
C26 C30 H30B 109.5
H30A C30 H30B 109.5
C26 C30 H30C 109.5
H30A C30 H30C 109.5
H30B C30 H30C 109.5
C22 N2 S2 119.8(3)
C22 N2 H2N 110(3)
S2 N2 H2N 112(3)
O4 S2 O3 119.7(2)
O4 S2 N2 107.81(19)
O3 S2 N2 104.9(2)
O4 S2 C16 109.3(2)
O3 S2 C16 107.2(2)
N2 S2 C16 107.28(19)
C36 C31 C32 120.1(4)
C36 C31 S3 116.9(3)
C32 C31 S3 123.0(3)
C33 C32 C31 116.7(4)
C33 C32 C43 118.5(4)
C31 C32 C43 124.8(4)
C34 C33 C32 122.1(4)
C34 C33 H33 118.9
C32 C33 H33 118.9
C33 C34 C35 121.3(4)
C33 C34 Cl3 119.6(4)
C35 C34 Cl3 119.1(4)
C36 C35 C34 117.9(4)
C36 C35 H35 121.1
C34 C35 H35 121.1
C35 C36 C31 121.9(4)
C35 C36 H36 119.1
C31 C36 H36 119.1
C42 C37 C38 121.3(4)
C42 C37 N3 117.4(4)
C38 C37 N3 121.3(4)
C37 C38 C39 116.4(5)
C37 C38 C44 122.0(5)
C39 C38 C44 121.5(5)
C40 C39 C38 121.6(5)
C40 C39 H39 119.2
C38 C39 H39 119.2
C41 C40 C39 121.9(5)
C41 C40 H40 119.0
C39 C40 H40 119.0
C40 C41 C42 116.6(5)
C40 C41 C45 120.9(5)
C42 C41 C45 122.5(5)
C37 C42 C41 122.2(4)
C37 C42 H42 118.9
C41 C42 H42 118.9
C32 C43 H43A 109.5
C32 C43 H43B 109.5
H43A C43 H43B 109.5
C32 C43 H43C 109.5
H43A C43 H43C 109.5
H43B C43 H43C 109.5
C38 C44 H44A 109.5
C38 C44 H44B 109.5
H44A C44 H44B 109.5
C38 C44 H44C 109.5
H44A C44 H44C 109.5
H44B C44 H44C 109.5
C41 C45 H45A 109.5
C41 C45 H45B 109.5
H45A C45 H45B 109.5
C41 C45 H45C 109.5
H45A C45 H45C 109.5
H45B C45 H45C 109.5
C37 N3 S3 122.9(3)
C37 N3 H3N 120(3)
S3 N3 H3N 111(3)
O5 S3 O6 119.22(18)
O5 S3 N3 107.91(18)
O6 S3 N3 105.51(19)
O5 S3 C31 109.50(19)
O6 S3 C31 106.40(19)
N3 S3 C31 107.79(19)

loop_
_geom_bond_atom_site_label_1
_geom_bond_atom_site_label_2
_geom_bond_distance
C1 C6 1.389(5)
C1 C2 1.405(5)
C1 S1 1.769(4)
C2 C3 1.386(5)
C2 C13 1.509(5)
C3 C4 1.367(6)
C3 H3 0.9300
C4 C5 1.373(6)
C4 Cl1 1.731(4)
C5 C6 1.372(5)
C5 H5 0.9300
C6 H6 0.9300
C7 C12 1.376(5)
C7 C8 1.396(5)
C7 N1 1.442(5)
C8 C9 1.381(5)
C8 C14 1.511(5)
C9 C10 1.369(6)
C9 H9 0.9300
C10 C11 1.383(6)
C10 H10 0.9300
C11 C12 1.374(5)
C11 C15 1.493(6)
C12 H12 0.9300
C13 H13A 0.9600
C13 H13B 0.9600
C13 H13C 0.9600
C14 H14A 0.9600
C14 H14B 0.9600
C14 H14C 0.9600
C15 H15A 0.9600
C15 H15B 0.9600
C15 H15C 0.9600
N1 S1 1.618(3)
N1 H1N 0.833(18)
O1 S1 1.426(3)
O2 S1 1.439(3)
C16 C21 1.379(6)
C16 C17 1.409(6)
C16 S2 1.772(4)
C17 C18 1.386(6)
C17 C28 1.518(6)
C18 C19 1.363(6)
C18 H18 0.9300
C19 C20 1.378(6)
C19 Cl2 1.735(5)
C20 C21 1.364(6)
C20 H20 0.9300
C21 H21 0.9300
C22 C27 1.377(5)
C22 C23 1.394(6)
C22 N2 1.434(5)
C23 C24 1.383(6)
C23 C29 1.513(6)
C24 C25 1.370(6)
C24 H24 0.9300
C25 C26 1.377(6)
C25 H25 0.9300
C26 C27 1.372(6)
C26 C30 1.502(6)
C27 H27 0.9300
C28 H28A 0.9600
C28 H28B 0.9600
C28 H28C 0.9600
C29 H29A 0.9600
C29 H29B 0.9600
C29 H29C 0.9600
C30 H30A 0.9600
C30 H30B 0.9600
C30 H30C 0.9600
N2 S2 1.620(4)
N2 H2N 0.853(18)
O3 S2 1.439(3)
O4 S2 1.424(3)
C31 C36 1.389(5)
C31 C32 1.406(5)
C31 S3 1.770(4)
C32 C33 1.388(6)
C32 C43 1.510(6)
C33 C34 1.362(6)
C33 H33 0.9300
C34 C35 1.379(6)
C34 Cl3 1.733(5)
C35 C36 1.369(5)
C35 H35 0.9300
C36 H36 0.9300
C37 C42 1.374(6)
C37 C38 1.388(6)
C37 N3 1.441(5)
C38 C39 1.391(6)
C38 C44 1.487(6)
C39 C40 1.381(6)
C39 H39 0.9300
C40 C41 1.370(6)
C40 H40 0.9300
C41 C42 1.385(6)
C41 C45 1.496(6)
C42 H42 0.9300
C43 H43A 0.9600
C43 H43B 0.9600
C43 H43C 0.9600
C44 H44A 0.9600
C44 H44B 0.9600
C44 H44C 0.9600
C45 H45A 0.9600
C45 H45B 0.9600
C45 H45C 0.9600
N3 S3 1.620(4)
N3 H3N 0.853(18)
O5 S3 1.426(3)
O6 S3 1.435(3)

loop_
_geom_hbond_atom_site_label_D
_geom_hbond_atom_site_label_H
_geom_hbond_atom_site_label_A
_geom_hbond_site_symmetry_A
_geom_hbond_distance_DH
_geom_hbond_distance_HA
_geom_hbond_distance_DA
_geom_hbond_angle_DHA
N1 H1N O2 2_566 0.833(18) 2.15(2) 2.958(4) 164(4)
N2 H2N O6 1_545 0.853(18) 2.15(2) 2.951(5) 157(4)
N3 H3N O3 1_565 0.853(18) 2.13(2) 2.962(5) 166(4)

loop_
_geom_torsion_atom_site_label_1
_geom_torsion_atom_site_label_2
_geom_torsion_atom_site_label_3
_geom_torsion_atom_site_label_4
_geom_torsion
C6 C1 C2 C3 0.2(6)
S1 C1 C2 C3 174.0(3)
C6 C1 C2 C13 179.4(4)
S1 C1 C2 C13 -6.9(6)
C1 C2 C3 C4 -0.1(7)
C13 C2 C3 C4 -179.3(4)
C2 C3 C4 C5 0.3(7)
C2 C3 C4 Cl1 -179.7(4)
C3 C4 C5 C6 -0.6(7)
Cl1 C4 C5 C6 179.4(3)
C4 C5 C6 C1 0.7(7)
C2 C1 C6 C5 -0.6(6)
S1 C1 C6 C5 -174.8(3)
C12 C7 C8 C9 -1.3(6)
N1 C7 C8 C9 -178.9(4)
C12 C7 C8 C14 178.7(4)
N1 C7 C8 C14 1.1(6)
C7 C8 C9 C10 -0.1(6)
C14 C8 C9 C10 179.9(4)
C8 C9 C10 C11 0.7(7)
C9 C10 C11 C12 0.2(7)
C9 C10 C11 C15 179.1(4)
C10 C11 C12 C7 -1.7(6)
C15 C11 C12 C7 179.4(4)
C8 C7 C12 C11 2.3(6)
N1 C7 C12 C11 180.0(4)
C12 C7 N1 S1 79.7(4)
C8 C7 N1 S1 -102.6(4)
C7 N1 S1 O1 -51.7(3)
C7 N1 S1 O2 -179.7(3)
C7 N1 S1 C1 66.8(3)
C6 C1 S1 O1 -156.3(3)
C2 C1 S1 O1 29.7(4)
C6 C1 S1 O2 -25.4(4)
C2 C1 S1 O2 160.5(3)
C6 C1 S1 N1 86.0(3)
C2 C1 S1 N1 -88.0(4)
C21 C16 C17 C18 0.1(6)
S2 C16 C17 C18 -176.4(3)
C21 C16 C17 C28 -178.2(4)
S2 C16 C17 C28 5.2(6)
C16 C17 C18 C19 -0.1(7)
C28 C17 C18 C19 178.4(4)
C17 C18 C19 C20 -0.3(8)
C17 C18 C19 Cl2 179.2(3)
C18 C19 C20 C21 0.6(7)
Cl2 C19 C20 C21 -178.9(3)
C19 C20 C21 C16 -0.5(7)
C17 C16 C21 C20 0.2(7)
S2 C16 C21 C20 176.9(4)
C27 C22 C23 C24 -4.4(6)
N2 C22 C23 C24 178.0(4)
C27 C22 C23 C29 172.3(4)
N2 C22 C23 C29 -5.3(6)
C22 C23 C24 C25 3.2(7)
C29 C23 C24 C25 -173.5(4)
C23 C24 C25 C26 0.0(7)
C24 C25 C26 C27 -2.1(7)
C24 C25 C26 C30 175.9(4)
C25 C26 C27 C22 0.9(6)
C30 C26 C27 C22 -177.1(4)
C23 C22 C27 C26 2.5(6)
N2 C22 C27 C26 -180.0(4)
C27 C22 N2 S2 95.4(4)
C23 C22 N2 S2 -87.0(4)
C22 N2 S2 O4 48.9(4)
C22 N2 S2 O3 177.5(3)
C22 N2 S2 C16 -68.7(4)
C21 C16 S2 O4 152.3(3)
C17 C16 S2 O4 -31.1(4)
C21 C16 S2 O3 21.1(4)
C17 C16 S2 O3 -162.2(3)
C21 C16 S2 N2 -91.1(4)
C17 C16 S2 N2 85.6(4)
C36 C31 C32 C33 -0.2(6)
S3 C31 C32 C33 176.8(3)
C36 C31 C32 C43 179.4(4)
S3 C31 C32 C43 -3.7(6)
C31 C32 C33 C34 0.5(7)
C43 C32 C33 C34 -179.0(4)
C32 C33 C34 C35 -0.5(7)
C32 C33 C34 Cl3 180.0(3)
C33 C34 C35 C36 0.1(7)
Cl3 C34 C35 C36 179.6(3)
C34 C35 C36 C31 0.3(7)
C32 C31 C36 C35 -0.3(7)
S3 C31 C36 C35 -177.4(3)
C42 C37 C38 C39 -1.3(6)
N3 C37 C38 C39 -177.5(4)
C42 C37 C38 C44 178.0(4)
N3 C37 C38 C44 1.8(6)
C37 C38 C39 C40 1.0(7)
C44 C38 C39 C40 -178.3(4)
C38 C39 C40 C41 -0.5(7)
C39 C40 C41 C42 0.2(7)
C39 C40 C41 C45 177.6(4)
C38 C37 C42 C41 1.1(6)
N3 C37 C42 C41 177.4(4)
C40 C41 C42 C37 -0.4(6)
C45 C41 C42 C37 -177.9(4)
C42 C37 N3 S3 78.6(5)
C38 C37 N3 S3 -105.0(4)
C37 N3 S3 O5 -41.3(4)
C37 N3 S3 O6 -169.8(3)
C37 N3 S3 C31 76.9(4)
C36 C31 S3 O5 -152.0(3)
C32 C31 S3 O5 31.0(4)
C36 C31 S3 O6 -21.9(4)
C32 C31 S3 O6 161.1(3)
C36 C31 S3 N3 90.9(4)
C32 C31 S3 N3 -86.1(4)

loop_
_cod_related_entry_id
_cod_related_entry_database
_cod_related_entry_code
1 ChemSpider 30657093
